data_4517974
loop_
_publ_author_name
'Astaf&#x2019;eva, Tatiana V.'
'Arsenyev, Maxim V.'
'Rumyantcev, Roman V.'
'Fukin, Georgy K.'
'Cherkasov, Vladimir K.'
'Poddel&#x2019;sky, Andrey I.'

_publ_section_title
;
 Imine-Based Catechols and o-Benzoquinones: Synthesis, Structure, and
 Features of Redox Behavior
;
_journal_name_full 'ACS Omega'
_journal_paper_doi 10.1021/acsomega.0c02277
_journal_year 2020
_chemical_formula_sum 'C19 H31 N O2'
_chemical_formula_weight 305.45
_space_group_crystal_system trigonal
_space_group_IT_number 148
_space_group_name_Hall '-R 3'
_space_group_name_H-M_alt 'R -3 :H'
_atom_sites_solution_hydrogens mixed
_atom_sites_solution_primary dual
_atom_sites_solution_secondary difmap
_audit_creation_method SHELXL-2014/7
_cell_angle_alpha 90
_cell_angle_beta 90
_cell_angle_gamma 120
_cell_formula_units_Z 18
_cell_length_a 26.8597(3)
_cell_length_b 26.8597(3)
_cell_length_c 14.4115(2)
_cell_measurement_reflns_used 21971
_cell_measurement_temperature 100(2)
_cell_measurement_theta_max 32.3980
_cell_measurement_theta_min 3.6390
_cell_volume 9004.14(19)
_computing_cell_refinement 'CrysAlisPro, Agilent Technologies'
_computing_data_collection 'CrysAlisPro, Agilent Technologies'
_computing_data_reduction 'CrysAlisPro, Agilent Technologies'
_computing_structure_refinement SHELXL-2014/7
_computing_structure_solution SHELXT-2014/4
_diffrn_ambient_temperature 100(2)
_diffrn_measured_fraction_theta_full 0.998
_diffrn_measured_fraction_theta_max 0.998
_diffrn_measurement_device_type 'Xcalibur EOS'
_diffrn_measurement_method '\w scans'
_diffrn_radiation_monochromator graphite
_diffrn_radiation_source 'Enhance (Mo) X-ray Source'
_diffrn_radiation_type MoK\a
_diffrn_radiation_wavelength 0.71073
_diffrn_reflns_av_R_equivalents 0.0411
_diffrn_reflns_av_unetI/netI 0.0157
_diffrn_reflns_Laue_measured_fraction_full 0.998
_diffrn_reflns_Laue_measured_fraction_max 0.998
_diffrn_reflns_limit_h_max 34
_diffrn_reflns_limit_h_min -34
_diffrn_reflns_limit_k_max 34
_diffrn_reflns_limit_k_min -34
_diffrn_reflns_limit_l_max 18
_diffrn_reflns_limit_l_min -18
_diffrn_reflns_number 48489
_diffrn_reflns_point_group_measured_fraction_full 0.998
_diffrn_reflns_point_group_measured_fraction_max 0.998
_diffrn_reflns_theta_full 25.242
_diffrn_reflns_theta_max 27.000
_diffrn_reflns_theta_min 3.034
_exptl_absorpt_coefficient_mu 0.064
_exptl_absorpt_correction_T_max 1.00000
_exptl_absorpt_correction_T_min 0.91730
_exptl_absorpt_correction_type multi-scan
_exptl_absorpt_process_details
;
CrysAlisPro, Agilent Technologies, Version 1.171.37.35.
Empirical absorption correction using spherical harmonics,
implemented in SCALE3 ABSPACK scaling algorithm.
;
_exptl_crystal_colour orange
_exptl_crystal_density_diffrn 1.014
_exptl_crystal_description prism
_exptl_crystal_F_000 3024
_exptl_crystal_size_max 0.600
_exptl_crystal_size_mid 0.400
_exptl_crystal_size_min 0.350
_refine_diff_density_max 0.310
_refine_diff_density_min -0.197
_refine_diff_density_rms 0.035
_refine_ls_extinction_method none
_refine_ls_goodness_of_fit_ref 1.073
_refine_ls_hydrogen_treatment mixed
_refine_ls_matrix_type full
_refine_ls_number_parameters 216
_refine_ls_number_reflns 4372
_refine_ls_number_restraints 0
_refine_ls_restrained_S_all 1.073
_refine_ls_R_factor_all 0.0428
_refine_ls_R_factor_gt 0.0366
_refine_ls_shift/su_max 0.001
_refine_ls_shift/su_mean 0.000
_refine_ls_structure_factor_coef Fsqd
_refine_ls_weighting_details 'w=1/[\s^2^(Fo^2^)+(0.0475P)^2^+6.8747P] where P=(Fo^2^+2Fc^2^)/3'
_refine_ls_weighting_scheme calc
_refine_ls_wR_factor_gt 0.0952
_refine_ls_wR_factor_ref 0.0985
_reflns_Friedel_coverage 0.000
_reflns_number_gt 3802
_reflns_number_total 4372
_reflns_threshold_expression 'I > 2\s(I)'
_cod_data_source_file ao0c02277_si_001.cif
_cod_data_source_block 3
_cod_original_cell_volume 9004.1(2)
_cod_database_code 4517974
_shelx_shelxl_version_number 2014/7
_shelx_space_group_comment
;
The symmetry employed for this shelxl refinement is uniquely defined
by the following loop, which should always be used as a source of
symmetry information in preference to the above space-group names.
They are only intended as comments.
;
_shelx_estimated_absorpt_t_min 0.962
_shelx_estimated_absorpt_t_max 0.978

loop_
_space_group_symop_operation_xyz
'x, y, z'
'-y, x-y, z'
'-x+y, -x, z'
'x+2/3, y+1/3, z+1/3'
'-y+2/3, x-y+1/3, z+1/3'
'-x+y+2/3, -x+1/3, z+1/3'
'x+1/3, y+2/3, z+2/3'
'-y+1/3, x-y+2/3, z+2/3'
'-x+y+1/3, -x+2/3, z+2/3'
'-x, -y, -z'
'y, -x+y, -z'
'x-y, x, -z'
'-x+2/3, -y+1/3, -z+1/3'
'y+2/3, -x+y+1/3, -z+1/3'
'x-y+2/3, x+1/3, -z+1/3'
'-x+1/3, -y+2/3, -z+2/3'
'y+1/3, -x+y+2/3, -z+2/3'
'x-y+1/3, x+2/3, -z+2/3'

loop_
_atom_site_label
_atom_site_type_symbol
_atom_site_fract_x
_atom_site_fract_y
_atom_site_fract_z
_atom_site_U_iso_or_equiv
_atom_site_adp_type
_atom_site_occupancy
_atom_site_site_symmetry_order
_atom_site_calc_flag
_atom_site_refinement_flags_posn
_atom_site_refinement_flags_adp
_atom_site_refinement_flags_occupancy
_atom_site_disorder_assembly
_atom_site_disorder_group
O1 O 0.79235(3) 0.61957(3) 0.23697(4) 0.01688(15) Uani 1 1 d . . . . .
O2 O 0.88225(3) 0.71650(3) 0.29075(5) 0.01858(16) Uani 1 1 d . . . . .
H2 H 0.8697(6) 0.6997(6) 0.2363(11) 0.041(4) Uiso 1 1 d . . . . .
N1 N 0.68978(3) 0.54170(4) 0.25320(6) 0.01738(18) Uani 1 1 d . . . . .
H1 H 0.7260(7) 0.5623(7) 0.2248(10) 0.042(4) Uiso 1 1 d . . . . .
C1 C 0.78803(4) 0.63902(4) 0.31739(6) 0.01429(18) Uani 1 1 d . . . . .
C2 C 0.83675(4) 0.69050(4) 0.35036(6) 0.01513(19) Uani 1 1 d . . . . .
C3 C 0.83798(4) 0.71090(4) 0.43844(6) 0.01569(19) Uani 1 1 d . . . . .
C4 C 0.78698(4) 0.68142(4) 0.49276(6) 0.01652(19) Uani 1 1 d . . . . .
H4A H 0.7877 0.6955 0.5535 0.020 Uiso 1 1 calc R U . . .
C5 C 0.73695(4) 0.63415(4) 0.46395(6) 0.01555(19) Uani 1 1 d . . . . .
C6 C 0.73706(4) 0.61163(4) 0.37313(6) 0.01499(19) Uani 1 1 d . . . . .
C7 C 0.89238(4) 0.76282(4) 0.47746(7) 0.0196(2) Uani 1 1 d . . . . .
C8 C 0.94295(4) 0.75104(5) 0.47181(7) 0.0249(2) Uani 1 1 d . . . . .
H8A H 0.9508 0.7470 0.4067 0.037 Uiso 1 1 calc R U . . .
H8B H 0.9330 0.7155 0.5053 0.037 Uiso 1 1 calc R U . . .
H8C H 0.9772 0.7832 0.4998 0.037 Uiso 1 1 calc R U . . .
C9 C 0.88570(5) 0.77467(5) 0.57970(7) 0.0258(2) Uani 1 1 d . . . . .
H9A H 0.8545 0.7833 0.5855 0.039 Uiso 1 1 calc R U . . .
H9B H 0.9216 0.8075 0.6018 0.039 Uiso 1 1 calc R U . . .
H9C H 0.8767 0.7407 0.6170 0.039 Uiso 1 1 calc R U . . .
C10 C 0.90624(5) 0.81690(4) 0.42144(7) 0.0252(2) Uani 1 1 d . . . . .
H10A H 0.8754 0.8259 0.4299 0.038 Uiso 1 1 calc R U . . .
H10B H 0.9095 0.8100 0.3555 0.038 Uiso 1 1 calc R U . . .
H10C H 0.9427 0.8493 0.4432 0.038 Uiso 1 1 calc R U . . .
C11 C 0.68343(4) 0.60768(4) 0.52714(6) 0.0184(2) Uani 1 1 d . . . . .
C12 C 0.63498(4) 0.61433(5) 0.48214(7) 0.0237(2) Uani 1 1 d . . . . .
H12A H 0.6483 0.6552 0.4724 0.035 Uiso 1 1 calc R U . . .
H12B H 0.6013 0.5977 0.5231 0.035 Uiso 1 1 calc R U . . .
H12C H 0.6245 0.5943 0.4223 0.035 Uiso 1 1 calc R U . . .
C13 C 0.66298(5) 0.54419(5) 0.55047(7) 0.0247(2) Uani 1 1 d . . . . .
H13A H 0.6947 0.5413 0.5787 0.037 Uiso 1 1 calc R U . . .
H13B H 0.6506 0.5212 0.4935 0.037 Uiso 1 1 calc R U . . .
H13C H 0.6307 0.5297 0.5940 0.037 Uiso 1 1 calc R U . . .
C14 C 0.69580(5) 0.63882(5) 0.62113(7) 0.0243(2) Uani 1 1 d . . . . .
H14A H 0.7070 0.6792 0.6110 0.036 Uiso 1 1 calc R U . . .
H14B H 0.7271 0.6367 0.6525 0.036 Uiso 1 1 calc R U . . .
H14C H 0.6612 0.6204 0.6598 0.036 Uiso 1 1 calc R U . . .
C15 C 0.68837(4) 0.56327(4) 0.33342(6) 0.0169(2) Uani 1 1 d . . . . .
H15A H 0.6532 0.5459 0.3670 0.020 Uiso 1 1 calc R U . . .
C16 C 0.63966(4) 0.49293(4) 0.20757(7) 0.0222(2) Uani 1 1 d . . . . .
C17 C 0.66358(5) 0.47635(6) 0.12494(9) 0.0390(3) Uani 1 1 d . . . . .
H17A H 0.6900 0.4638 0.1469 0.059 Uiso 1 1 calc R U . . .
H17B H 0.6842 0.5096 0.0839 0.059 Uiso 1 1 calc R U . . .
H17C H 0.6319 0.4450 0.0907 0.059 Uiso 1 1 calc R U . . .
C18 C 0.59867(5) 0.51317(5) 0.17458(8) 0.0321(3) Uani 1 1 d . . . . .
H18A H 0.6184 0.5445 0.1297 0.048 Uiso 1 1 calc R U . . .
H18B H 0.5862 0.5270 0.2278 0.048 Uiso 1 1 calc R U . . .
H18C H 0.5650 0.4811 0.1451 0.048 Uiso 1 1 calc R U . . .
C19 C 0.60966(5) 0.44291(5) 0.27539(8) 0.0284(2) Uani 1 1 d . . . . .
H19A H 0.6376 0.4329 0.2999 0.043 Uiso 1 1 calc R U . . .
H19B H 0.5788 0.4096 0.2432 0.043 Uiso 1 1 calc R U . . .
H19C H 0.5933 0.4541 0.3267 0.043 Uiso 1 1 calc R U . . .

loop_
_atom_site_aniso_label
_atom_site_aniso_U_11
_atom_site_aniso_U_22
_atom_site_aniso_U_33
_atom_site_aniso_U_23
_atom_site_aniso_U_13
_atom_site_aniso_U_12
O1 0.0177(3) 0.0206(3) 0.0118(3) -0.0006(2) 0.0021(2) 0.0091(3)
O2 0.0153(3) 0.0228(4) 0.0130(3) -0.0012(3) 0.0033(3) 0.0060(3)
N1 0.0135(4) 0.0196(4) 0.0157(4) 0.0002(3) 0.0006(3) 0.0059(3)
C1 0.0167(4) 0.0185(4) 0.0106(4) 0.0021(3) 0.0001(3) 0.0110(4)
C2 0.0143(4) 0.0197(4) 0.0130(4) 0.0030(3) 0.0021(3) 0.0097(4)
C3 0.0157(4) 0.0194(4) 0.0134(4) 0.0003(3) -0.0006(3) 0.0098(4)
C4 0.0188(5) 0.0236(5) 0.0106(4) 0.0007(3) 0.0011(3) 0.0132(4)
C5 0.0167(4) 0.0219(5) 0.0116(4) 0.0036(3) 0.0020(3) 0.0123(4)
C6 0.0154(4) 0.0196(4) 0.0122(4) 0.0026(3) 0.0006(3) 0.0104(4)
C7 0.0170(5) 0.0240(5) 0.0155(5) -0.0036(4) -0.0004(3) 0.0085(4)
C8 0.0176(5) 0.0329(6) 0.0225(5) -0.0055(4) -0.0034(4) 0.0114(4)
C9 0.0217(5) 0.0329(6) 0.0181(5) -0.0082(4) -0.0021(4) 0.0101(4)
C10 0.0243(5) 0.0226(5) 0.0243(5) -0.0024(4) 0.0023(4) 0.0085(4)
C11 0.0171(4) 0.0250(5) 0.0132(4) 0.0026(4) 0.0040(3) 0.0105(4)
C12 0.0180(5) 0.0350(6) 0.0202(5) 0.0035(4) 0.0047(4) 0.0149(4)
C13 0.0258(5) 0.0272(5) 0.0190(5) 0.0066(4) 0.0065(4) 0.0116(4)
C14 0.0234(5) 0.0335(6) 0.0152(5) 0.0008(4) 0.0061(4) 0.0137(5)
C15 0.0156(4) 0.0216(5) 0.0145(4) 0.0033(3) 0.0023(3) 0.0101(4)
C16 0.0162(5) 0.0236(5) 0.0186(5) -0.0034(4) -0.0003(4) 0.0039(4)
C17 0.0290(6) 0.0412(7) 0.0315(6) -0.0156(5) 0.0044(5) 0.0061(5)
C18 0.0215(5) 0.0356(6) 0.0306(6) 0.0045(5) -0.0064(4) 0.0078(5)
C19 0.0230(5) 0.0227(5) 0.0312(6) 0.0010(4) -0.0002(4) 0.0051(4)

loop_
_atom_type_symbol
_atom_type_description
_atom_type_scat_dispersion_real
_atom_type_scat_dispersion_imag
_atom_type_scat_source
C C 0.0033 0.0016 'International Tables Vol C Tables 4.2.6.8 and 6.1.1.4'
H H 0.0000 0.0000 'International Tables Vol C Tables 4.2.6.8 and 6.1.1.4'
N N 0.0061 0.0033 'International Tables Vol C Tables 4.2.6.8 and 6.1.1.4'
O O 0.0106 0.0060 'International Tables Vol C Tables 4.2.6.8 and 6.1.1.4'

loop_
_geom_angle_atom_site_label_1
_geom_angle_atom_site_label_2
_geom_angle_atom_site_label_3
_geom_angle
_geom_angle_site_symmetry_1
_geom_angle_site_symmetry_3
_geom_angle_publ_flag
C2 O2 H2 106.4(10) . . ?
C15 N1 C16 124.85(8) . . ?
C15 N1 H1 112.1(9) . . ?
C16 N1 H1 122.9(9) . . ?
O1 C1 C2 117.58(8) . . ?
O1 C1 C6 123.21(8) . . ?
C2 C1 C6 119.22(8) . . ?
O2 C2 C3 122.63(8) . . ?
O2 C2 C1 115.98(8) . . ?
C3 C2 C1 121.34(8) . . ?
C2 C3 C4 117.40(8) . . ?
C2 C3 C7 121.45(8) . . ?
C4 C3 C7 121.14(8) . . ?
C5 C4 C3 124.91(8) . . ?
C5 C4 H4A 117.5 . . ?
C3 C4 H4A 117.5 . . ?
C4 C5 C6 117.13(8) . . ?
C4 C5 C11 120.24(8) . . ?
C6 C5 C11 122.63(8) . . ?
C15 C6 C1 116.68(8) . . ?
C15 C6 C5 123.63(8) . . ?
C1 C6 C5 119.68(8) . . ?
C3 C7 C10 109.69(8) . . ?
C3 C7 C9 112.49(8) . . ?
C10 C7 C9 107.84(8) . . ?
C3 C7 C8 109.26(8) . . ?
C10 C7 C8 110.13(8) . . ?
C9 C7 C8 107.39(8) . . ?
C7 C8 H8A 109.5 . . ?
C7 C8 H8B 109.5 . . ?
H8A C8 H8B 109.5 . . ?
C7 C8 H8C 109.5 . . ?
H8A C8 H8C 109.5 . . ?
H8B C8 H8C 109.5 . . ?
C7 C9 H9A 109.5 . . ?
C7 C9 H9B 109.5 . . ?
H9A C9 H9B 109.5 . . ?
C7 C9 H9C 109.5 . . ?
H9A C9 H9C 109.5 . . ?
H9B C9 H9C 109.5 . . ?
C7 C10 H10A 109.5 . . ?
C7 C10 H10B 109.5 . . ?
H10A C10 H10B 109.5 . . ?
C7 C10 H10C 109.5 . . ?
H10A C10 H10C 109.5 . . ?
H10B C10 H10C 109.5 . . ?
C14 C11 C12 105.81(8) . . ?
C14 C11 C5 111.78(8) . . ?
C12 C11 C5 110.14(8) . . ?
C14 C11 C13 105.64(8) . . ?
C12 C11 C13 111.38(8) . . ?
C5 C11 C13 111.86(8) . . ?
C11 C12 H12A 109.5 . . ?
C11 C12 H12B 109.5 . . ?
H12A C12 H12B 109.5 . . ?
C11 C12 H12C 109.5 . . ?
H12A C12 H12C 109.5 . . ?
H12B C12 H12C 109.5 . . ?
C11 C13 H13A 109.5 . . ?
C11 C13 H13B 109.5 . . ?
H13A C13 H13B 109.5 . . ?
C11 C13 H13C 109.5 . . ?
H13A C13 H13C 109.5 . . ?
H13B C13 H13C 109.5 . . ?
C11 C14 H14A 109.5 . . ?
C11 C14 H14B 109.5 . . ?
H14A C14 H14B 109.5 . . ?
C11 C14 H14C 109.5 . . ?
H14A C14 H14C 109.5 . . ?
H14B C14 H14C 109.5 . . ?
N1 C15 C6 123.04(8) . . ?
N1 C15 H15A 118.5 . . ?
C6 C15 H15A 118.5 . . ?
N1 C16 C17 106.02(8) . . ?
N1 C16 C19 109.90(8) . . ?
C17 C16 C19 110.98(10) . . ?
N1 C16 C18 108.74(9) . . ?
C17 C16 C18 110.23(10) . . ?
C19 C16 C18 110.84(9) . . ?
C16 C17 H17A 109.5 . . ?
C16 C17 H17B 109.5 . . ?
H17A C17 H17B 109.5 . . ?
C16 C17 H17C 109.5 . . ?
H17A C17 H17C 109.5 . . ?
H17B C17 H17C 109.5 . . ?
C16 C18 H18A 109.5 . . ?
C16 C18 H18B 109.5 . . ?
H18A C18 H18B 109.5 . . ?
C16 C18 H18C 109.5 . . ?
H18A C18 H18C 109.5 . . ?
H18B C18 H18C 109.5 . . ?
C16 C19 H19A 109.5 . . ?
C16 C19 H19B 109.5 . . ?
H19A C19 H19B 109.5 . . ?
C16 C19 H19C 109.5 . . ?
H19A C19 H19C 109.5 . . ?
H19B C19 H19C 109.5 . . ?

loop_
_geom_bond_atom_site_label_1
_geom_bond_atom_site_label_2
_geom_bond_distance
_geom_bond_site_symmetry_2
_geom_bond_publ_flag
O1 C1 1.3000(11) . ?
O2 C2 1.3658(11) . ?
O2 H2 0.884(16) . ?
N1 C15 1.3022(12) . ?
N1 C16 1.4824(12) . ?
N1 H1 0.939(16) . ?
C1 C2 1.4286(13) . ?
C1 C6 1.4331(12) . ?
C2 C3 1.3765(13) . ?
C3 C4 1.4253(13) . ?
C3 C7 1.5357(13) . ?
C4 C5 1.3727(14) . ?
C4 H4A 0.9500 . ?
C5 C6 1.4425(13) . ?
C5 C11 1.5424(12) . ?
C6 C15 1.4234(13) . ?
C7 C10 1.5360(14) . ?
C7 C9 1.5367(13) . ?
C7 C8 1.5431(14) . ?
C8 H8A 0.9800 . ?
C8 H8B 0.9800 . ?
C8 H8C 0.9800 . ?
C9 H9A 0.9800 . ?
C9 H9B 0.9800 . ?
C9 H9C 0.9800 . ?
C10 H10A 0.9800 . ?
C10 H10B 0.9800 . ?
C10 H10C 0.9800 . ?
C11 C14 1.5385(13) . ?
C11 C12 1.5423(14) . ?
C11 C13 1.5448(14) . ?
C12 H12A 0.9800 . ?
C12 H12B 0.9800 . ?
C12 H12C 0.9800 . ?
C13 H13A 0.9800 . ?
C13 H13B 0.9800 . ?
C13 H13C 0.9800 . ?
C14 H14A 0.9800 . ?
C14 H14B 0.9800 . ?
C14 H14C 0.9800 . ?
C15 H15A 0.9500 . ?
C16 C17 1.5217(15) . ?
C16 C19 1.5256(15) . ?
C16 C18 1.5273(16) . ?
C17 H17A 0.9800 . ?
C17 H17B 0.9800 . ?
C17 H17C 0.9800 . ?
C18 H18A 0.9800 . ?
C18 H18B 0.9800 . ?
C18 H18C 0.9800 . ?
C19 H19A 0.9800 . ?
C19 H19B 0.9800 . ?
C19 H19C 0.9800 . ?

loop_
_geom_hbond_atom_site_label_D
_geom_hbond_atom_site_label_H
_geom_hbond_atom_site_label_A
_geom_hbond_distance_DH
_geom_hbond_distance_HA
_geom_hbond_distance_DA
_geom_hbond_angle_DHA
_geom_hbond_site_symmetry_A
O2 H2 O1 0.884(16) 2.116(15) 2.6312(10) 116.4(12) .
N1 H1 O1 0.939(16) 1.682(16) 2.5013(10) 143.6(14) .
O2 H2 O1 0.884(16) 2.044(16) 2.8076(10) 144.0(13) 13_665
